data_2022317
loop_
_publ_author_name
'McKee, Vickie'
'Kose, Muhammet'

_publ_section_title
;
 Manganese(II) complexes derived from acyclic ligands having flexible
 alcohol arms: structural chracterization and SOD and catalase mimetic
 studies
;
_journal_coeditor_code JX3060
_journal_issue 2
_journal_name_full 'Acta Crystallographica Section C'
_journal_page_first 100
_journal_page_last 110
_journal_paper_doi 10.1107/S2053229621000395
_journal_volume 77
_journal_year 2021
_chemical_formula_iupac '[Mn2 (N C S)4 (C11 H15 N3 O2)2]'
_chemical_formula_moiety 'C26 H30 Mn2 N10 O4 S4'
_chemical_formula_sum 'C26 H30 Mn2 N10 O4 S4'
_chemical_formula_weight 784.72
_chemical_name_systematic
Bis{\m-2,2'-[(pyridine-2,6-diyl)bis(nitrilomethanylylidene)]diethanol}bis[dithiocyanatomanganese(II)]
_space_group_crystal_system monoclinic
_space_group_IT_number 14
_space_group_name_Hall '-P 2ybc'
_space_group_name_H-M_alt 'P 1 21/c 1'
_atom_sites_solution_hydrogens mixed
_audit_creation_method SHELXL-2014/6
_cell_angle_alpha 90
_cell_angle_beta 98.994(3)
_cell_angle_gamma 90
_cell_formula_units_Z 2
_cell_length_a 7.2639(12)
_cell_length_b 24.655(4)
_cell_length_c 9.4710(16)
_cell_measurement_reflns_used 2277
_cell_measurement_temperature 150(2)
_cell_measurement_theta_max 23.06
_cell_measurement_theta_min 2.33
_cell_volume 1675.3(5)
_computing_cell_refinement
;
SAINT (Bruker, 1998)
;
_computing_data_collection
;
APEX2 (Bruker, 1998)
;
_computing_data_reduction
;
SAINT (Bruker, 1998)
;
_computing_molecular_graphics
;
SHELXTL (Sheldrick, 2008)
;
_computing_publication_material
;
SHELXTL (Sheldrick, 2008)
;
_computing_structure_refinement
;
SHELXL2014 (Sheldrick, 2015)
;
_computing_structure_solution
;
SHELXS97 (Sheldrick, 2008)
;
_diffrn_ambient_temperature 150(2)
_diffrn_measured_fraction_theta_full 1.000
_diffrn_measured_fraction_theta_max 0.999
_diffrn_measurement_device_type 'Bruker APEXII CCD'
_diffrn_measurement_method '\f and \w scans'
_diffrn_radiation_type MoK\a
_diffrn_radiation_wavelength 0.71073
_diffrn_reflns_av_R_equivalents 0.0556
_diffrn_reflns_av_unetI/netI 0.0465
_diffrn_reflns_limit_h_max 9
_diffrn_reflns_limit_h_min -9
_diffrn_reflns_limit_k_max 30
_diffrn_reflns_limit_k_min -30
_diffrn_reflns_limit_l_max 11
_diffrn_reflns_limit_l_min -11
_diffrn_reflns_number 14661
_diffrn_reflns_theta_full 25.242
_diffrn_reflns_theta_max 26.400
_diffrn_reflns_theta_min 1.652
_exptl_absorpt_coefficient_mu 1.052
_exptl_absorpt_correction_T_max 0.7454
_exptl_absorpt_correction_T_min 0.6226
_exptl_absorpt_correction_type multi-scan
_exptl_absorpt_process_details
;
(SADABS; Bruker, 2009)
;
_exptl_crystal_colour orange
_exptl_crystal_density_diffrn 1.556
_exptl_crystal_description block
_exptl_crystal_F_000 804
_exptl_crystal_size_max 0.360
_exptl_crystal_size_mid 0.270
_exptl_crystal_size_min 0.100
_refine_diff_density_max 0.311
_refine_diff_density_min -0.367
_refine_ls_extinction_method none
_refine_ls_goodness_of_fit_ref 1.048
_refine_ls_hydrogen_treatment constr
_refine_ls_matrix_type full
_refine_ls_number_parameters 208
_refine_ls_number_reflns 3422
_refine_ls_number_restraints 0
_refine_ls_restrained_S_all 1.048
_refine_ls_R_factor_all 0.0585
_refine_ls_R_factor_gt 0.0386
_refine_ls_shift/su_max 0.001
_refine_ls_shift/su_mean 0.000
_refine_ls_structure_factor_coef Fsqd
_refine_ls_weighting_details 'w=1/[\s^2^(Fo^2^)+(0.0397P)^2^+0.2800P] where P=(Fo^2^+2Fc^2^)/3'
_refine_ls_weighting_scheme calc
_refine_ls_wR_factor_gt 0.0823
_refine_ls_wR_factor_ref 0.0918
_reflns_number_gt 2591
_reflns_number_total 3422
_reflns_threshold_expression 'I > 2\s(I)'
_cod_data_source_file jx3060sup1.cif
_cod_data_source_block 3
_cod_depositor_comments 'Adding full bibliography for 2022315--2022321.cif.'
_cod_original_sg_symbol_H-M 'P 21/c'
_cod_database_code 2022317
_cod_database_fobs_code 2022317
_shelx_space_group_comment
;
The symmetry employed for this shelxl refinement is uniquely defined
by the following loop, which should always be used as a source of
symmetry information in preference to the above space-group names.
They are only intended as comments.
;
_shelx_estimated_absorpt_t_min 0.703
_shelx_estimated_absorpt_t_max 0.902
_shelxl_version_number 2014/6

loop_
_space_group_symop_operation_xyz
'x, y, z'
'-x, y+1/2, -z+1/2'
'-x, -y, -z'
'x, -y-1/2, z-1/2'

loop_
_atom_site_type_symbol
_atom_site_label
_atom_site_fract_x
_atom_site_fract_y
_atom_site_fract_z
_atom_site_U_iso_or_equiv
_atom_site_adp_type
_atom_site_calc_flag
_atom_site_occupancy
_atom_site_disorder_assembly
_atom_site_disorder_group
Mn Mn1 0.02633(5) 0.37690(2) 0.07088(4) 0.02574(13) Uani d 1 . .
O O1 0.0901(3) 0.34168(8) 0.3119(2) 0.0370(5) Uani d 1 . .
H H1 0.0016 0.3354 0.3569 0.055 Uiso d 1 . .
C C1 0.2027(4) 0.29371(12) 0.3278(3) 0.0369(7) Uani d 1 . .
H H1A 0.1354 0.2629 0.2764 0.044 Uiso calc 1 . .
H H1B 0.2362 0.2840 0.4300 0.044 Uiso calc 1 . .
C C2 0.3747(4) 0.30736(12) 0.2644(3) 0.0349(7) Uani d 1 . .
H H2A 0.4523 0.3338 0.3260 0.042 Uiso calc 1 . .
H H2B 0.4497 0.2742 0.2570 0.042 Uiso calc 1 . .
N N1 0.3154(3) 0.33052(9) 0.1225(2) 0.0278(5) Uani d 1 . .
C C3 0.4139(4) 0.32348(11) 0.0254(3) 0.0308(6) Uani d 1 . .
H H3 0.5258 0.3030 0.0426 0.037 Uiso calc 1 . .
C C4 0.3498(4) 0.34801(11) -0.1148(3) 0.0286(6) Uani d 1 . .
C C5 0.4483(4) 0.34430(11) -0.2301(3) 0.0354(7) Uani d 1 . .
H H5 0.5620 0.3246 -0.2218 0.042 Uiso calc 1 . .
C C6 0.3768(4) 0.36975(12) -0.3555(3) 0.0397(8) Uani d 1 . .
H H6 0.4425 0.3684 -0.4346 0.048 Uiso calc 1 . .
C C7 0.2093(4) 0.39743(12) -0.3673(3) 0.0379(7) Uani d 1 . .
H H7 0.1579 0.4149 -0.4540 0.046 Uiso calc 1 . .
C C8 0.1180(4) 0.39893(11) -0.2476(3) 0.0311(6) Uani d 1 . .
N N2 0.1881(3) 0.37511(8) -0.1243(2) 0.0266(5) Uani d 1 . .
C C9 -0.0615(4) 0.42629(11) -0.2477(3) 0.0323(6) Uani d 1 . .
H H9 -0.1260 0.4420 -0.3329 0.039 Uiso calc 1 . .
N N3 -0.1296(3) 0.42855(8) -0.1310(2) 0.0272(5) Uani d 1 . .
C C10 -0.3057(4) 0.45724(11) -0.1333(3) 0.0323(6) Uani d 1 . .
H H10A -0.3876 0.4361 -0.0796 0.039 Uiso calc 1 . .
H H10B -0.3692 0.4607 -0.2333 0.039 Uiso calc 1 . .
C C11 -0.2742(4) 0.51322(11) -0.0676(3) 0.0307(6) Uani d 1 . .
H H13A -0.3951 0.5284 -0.0505 0.037 Uiso calc 1 . .
H H13B -0.1921 0.5102 0.0259 0.037 Uiso calc 1 . .
O O2 -0.1915(3) 0.54924(7) -0.1577(2) 0.0316(4) Uani d 1 . .
H H2 -0.2793 0.5570 -0.2233 0.047 Uiso d 1 . .
N N4 -0.2024(3) 0.40905(10) 0.1781(3) 0.0374(6) Uani d 1 . .
C C12 -0.2848(4) 0.42616(11) 0.2635(3) 0.0301(6) Uani d 1 . .
S S1 -0.40334(10) 0.45031(3) 0.38397(8) 0.0360(2) Uani d 1 . .
N N5 -0.1071(3) 0.30084(10) 0.0071(3) 0.0350(6) Uani d 1 . .
C C13 -0.1442(3) 0.25552(12) 0.0161(3) 0.0277(6) Uani d 1 . .
S S2 -0.20166(11) 0.19153(3) 0.02770(9) 0.0385(2) Uani d 1 . .

loop_
_atom_site_aniso_label
_atom_site_aniso_U_11
_atom_site_aniso_U_22
_atom_site_aniso_U_33
_atom_site_aniso_U_12
_atom_site_aniso_U_13
_atom_site_aniso_U_23
Mn1 0.0261(2) 0.0218(2) 0.0314(2) 0.00077(17) 0.01104(17) -0.00003(17)
O1 0.0409(12) 0.0350(11) 0.0381(12) 0.0067(9) 0.0157(9) 0.0086(9)
C1 0.0451(18) 0.0306(16) 0.0350(17) 0.0005(14) 0.0063(14) 0.0076(13)
C2 0.0343(16) 0.0313(16) 0.0378(17) 0.0080(13) 0.0015(13) 0.0032(13)
N1 0.0248(12) 0.0226(12) 0.0365(13) 0.0002(9) 0.0068(10) -0.0004(10)
C3 0.0221(14) 0.0258(15) 0.0460(18) 0.0007(11) 0.0094(13) -0.0033(13)
C4 0.0251(14) 0.0236(14) 0.0396(16) -0.0035(11) 0.0130(12) -0.0070(12)
C5 0.0361(16) 0.0288(16) 0.0458(18) -0.0061(13) 0.0209(14) -0.0111(14)
C6 0.0432(18) 0.0410(18) 0.0402(18) -0.0109(15) 0.0231(15) -0.0133(14)
C7 0.0493(19) 0.0372(17) 0.0290(16) -0.0106(15) 0.0115(14) -0.0027(13)
C8 0.0377(16) 0.0253(14) 0.0315(16) -0.0042(12) 0.0096(13) -0.0047(12)
N2 0.0307(12) 0.0226(12) 0.0287(12) -0.0023(10) 0.0114(10) -0.0027(10)
C9 0.0403(17) 0.0279(15) 0.0275(15) -0.0039(13) 0.0012(13) 0.0006(12)
N3 0.0285(12) 0.0186(11) 0.0338(13) -0.0017(9) 0.0032(10) -0.0022(9)
C10 0.0278(15) 0.0252(15) 0.0428(17) -0.0022(12) 0.0019(13) -0.0006(12)
C11 0.0275(15) 0.0293(15) 0.0363(16) -0.0008(12) 0.0087(12) -0.0006(12)
O2 0.0356(11) 0.0248(10) 0.0348(11) -0.0012(8) 0.0068(9) 0.0016(8)
N4 0.0358(14) 0.0391(15) 0.0405(15) 0.0083(12) 0.0163(12) 0.0043(12)
C12 0.0275(15) 0.0280(15) 0.0349(16) 0.0022(12) 0.0055(13) 0.0049(12)
S1 0.0377(4) 0.0385(4) 0.0338(4) 0.0081(3) 0.0118(3) -0.0001(3)
N5 0.0308(13) 0.0278(14) 0.0483(16) -0.0025(11) 0.0121(11) -0.0046(11)
C13 0.0187(14) 0.0354(17) 0.0295(15) 0.0030(12) 0.0059(11) -0.0059(12)
S2 0.0385(4) 0.0284(4) 0.0514(5) -0.0039(3) 0.0155(4) 0.0007(3)

loop_
_atom_type_symbol
_atom_type_description
_atom_type_scat_dispersion_real
_atom_type_scat_dispersion_imag
_atom_type_scat_source
C C 0.0033 0.0016 'International Tables Vol C Tables 4.2.6.8 and 6.1.1.4'
H H 0.0000 0.0000 'International Tables Vol C Tables 4.2.6.8 and 6.1.1.4'
N N 0.0061 0.0033 'International Tables Vol C Tables 4.2.6.8 and 6.1.1.4'
O O 0.0106 0.0060 'International Tables Vol C Tables 4.2.6.8 and 6.1.1.4'
S S 0.1246 0.1234 'International Tables Vol C Tables 4.2.6.8 and 6.1.1.4'
Mn Mn 0.3368 0.7283 'International Tables Vol C Tables 4.2.6.8 and 6.1.1.4'

loop_
_geom_angle_atom_site_label_1
_geom_angle_atom_site_label_2
_geom_angle_atom_site_label_3
_geom_angle_site_symmetry_1
_geom_angle_site_symmetry_3
_geom_angle
_geom_angle_publ_flag
N5 Mn1 N4 . . 95.90(9) ?
N5 Mn1 O2 . 3_565 172.85(8) ?
N4 Mn1 O2 . 3_565 86.48(8) ?
N5 Mn1 N2 . . 91.24(8) ?
N4 Mn1 N2 . . 150.50(9) ?
O2 Mn1 N2 3_565 . 89.95(7) ?
N5 Mn1 N1 . . 89.04(8) ?
N4 Mn1 N1 . . 141.03(9) ?
O2 Mn1 N1 3_565 . 84.91(7) ?
N2 Mn1 N1 . . 67.44(8) ?
N5 Mn1 O1 . . 87.91(8) ?
N4 Mn1 O1 . . 75.14(8) ?
O2 Mn1 O1 3_565 . 86.18(7) ?
N2 Mn1 O1 . . 133.85(7) ?
N1 Mn1 O1 . . 66.42(7) ?
N5 Mn1 N3 . . 95.84(8) ?
N4 Mn1 N3 . . 83.27(8) ?
O2 Mn1 N3 3_565 . 91.13(7) ?
N2 Mn1 N3 . . 67.51(8) ?
N1 Mn1 N3 . . 134.76(8) ?
O1 Mn1 N3 . . 158.37(7) ?
C1 O1 Mn1 . . 114.71(16) ?
O1 C1 C2 . . 105.6(2) ?
N1 C2 C1 . . 108.1(2) ?
C3 N1 C2 . . 119.8(2) ?
C3 N1 Mn1 . . 120.01(19) ?
C2 N1 Mn1 . . 120.10(17) ?
N1 C3 C4 . . 117.9(2) ?
N2 C4 C5 . . 122.0(3) ?
N2 C4 C3 . . 114.6(2) ?
C5 C4 C3 . . 123.4(3) ?
C6 C5 C4 . . 118.4(3) ?
C5 C6 C7 . . 120.3(3) ?
C6 C7 C8 . . 118.0(3) ?
N2 C8 C7 . . 122.1(3) ?
N2 C8 C9 . . 114.9(2) ?
C7 C8 C9 . . 123.0(3) ?
C8 N2 C4 . . 119.2(2) ?
C8 N2 Mn1 . . 120.80(18) ?
C4 N2 Mn1 . . 119.92(18) ?
N3 C9 C8 . . 118.8(3) ?
C9 N3 C10 . . 117.7(2) ?
C9 N3 Mn1 . . 117.50(19) ?
C10 N3 Mn1 . . 124.51(18) ?
N3 C10 C11 . . 111.1(2) ?
O2 C11 C10 . . 111.8(2) ?
C11 O2 Mn1 . 3_565 122.13(16) ?
C12 N4 Mn1 . . 162.4(2) ?
N4 C12 S1 . . 179.5(3) ?
C13 N5 Mn1 . . 157.1(2) ?
N5 C13 S2 . . 178.7(3) ?

loop_
_geom_bond_atom_site_label_1
_geom_bond_atom_site_label_2
_geom_bond_site_symmetry_2
_geom_bond_distance
_geom_bond_publ_flag
Mn1 N5 . 2.154(2) ?
Mn1 N4 . 2.224(2) ?
Mn1 O2 3_565 2.2633(18) ?
Mn1 N2 . 2.341(2) ?
Mn1 N1 . 2.374(2) ?
Mn1 O1 . 2.4181(19) ?
Mn1 N3 . 2.426(2) ?
O1 C1 . 1.433(3) ?
C1 C2 . 1.507(4) ?
C2 N1 . 1.462(3) ?
N1 C3 . 1.262(3) ?
C3 C4 . 1.468(4) ?
C4 N2 . 1.342(3) ?
C4 C5 . 1.399(4) ?
C5 C6 . 1.371(4) ?
C6 C7 . 1.384(4) ?
C7 C8 . 1.402(4) ?
C8 N2 . 1.335(4) ?
C8 C9 . 1.468(4) ?
C9 N3 . 1.281(3) ?
N3 C10 . 1.459(3) ?
C10 C11 . 1.517(4) ?
C11 O2 . 1.428(3) ?
O2 Mn1 3_565 2.2633(18) ?
N4 C12 . 1.158(3) ?
C12 S1 . 1.645(3) ?
N5 C13 . 1.156(3) ?
C13 S2 . 1.640(3) ?

loop_
_geom_hbond_atom_site_label_D
_geom_hbond_atom_site_label_H
_geom_hbond_atom_site_label_A
_geom_hbond_site_symmetry_A
_geom_hbond_distance_DH
_geom_hbond_distance_HA
_geom_hbond_distance_DA
_geom_hbond_angle_DHA
O1 H1 S2 4_566 0.84 2.45 3.270(2) 167.2
O2 H2 S1 3_465 0.84 2.56 3.359(2) 158.7
